data_4113349
loop_
_publ_author_name
'Neil Burford'
'David E. Herbert'
'Paul J. Ragogna'
'Robert McDonald'
'Michael J. Ferguson'

_publ_contact_author_address
;Department of Chemistry
Dalhousie University
Halifax, NS
B3H 4J3, CANADA
;
_publ_contact_author_email Neil.Burford@dal.ca
_publ_contact_author_fax 1-902-494-1310
_publ_contact_author_name 'Neil Burford'
_publ_contact_author_phone 1-902-4943190
_publ_section_title
;
 Diphosphine-Phosphenium Coordination Complexes Representing Monocations
 with Pendant Donors and Ligand Tethered Dications
;
_journal_name_full 'Journal of the American Chemical Society'
_journal_page_first 17067
_journal_page_last 17073
_journal_paper_doi 10.1021/ja0452121
_journal_volume 126
_journal_year 2004
_chemical_formula_moiety 'C34 H36 P4, 2(Cl4 Ga)'
_chemical_formula_sum 'C34 H36 Cl8 Ga2 P4'
_chemical_formula_weight 991.55
_chemical_name_systematic
; 
 ? 
;
_space_group_IT_number 14
_symmetry_cell_setting monoclinic
_symmetry_space_group_name_Hall '-P 2ybc'
_symmetry_space_group_name_H-M 'P 1 21/c 1'
_atom_sites_solution_hydrogens geom
_atom_sites_solution_primary direct
_atom_sites_solution_secondary difmap
_audit_creation_method SHELXL-97
_cell_angle_alpha 90.00
_cell_angle_beta 106.9026(10)
_cell_angle_gamma 90.00
_cell_formula_units_Z 6
_cell_length_a 23.0184(12)
_cell_length_b 17.8172(9)
_cell_length_c 16.7989(9)
_cell_measurement_reflns_used 5556
_cell_measurement_temperature 193(2)
_cell_measurement_theta_max 25.885
_cell_measurement_theta_min 2.432
_cell_volume 6592.0(6)
_computing_cell_refinement 'Bruker SAINT (Bruker, 1997)'
_computing_data_collection 'Bruker SMART (Bruker, 1997)'
_computing_data_reduction 'Bruker SAINT (Bruker, 1997)'
_computing_molecular_graphics 'Bruker SHELXTL (Bruker, 1997)'
_computing_publication_material 'Bruker SHELXTL (Bruker, 1997)'
_computing_structure_refinement 'SHELXL-97 (Sheldrick, 1997)'
_computing_structure_solution 'DIRDIF-96 (Beurskens et al., 1996)'
_diffrn_ambient_temperature 193(2)
_diffrn_detector_area_resol_mean 8.192
_diffrn_measured_fraction_theta_full 0.997
_diffrn_measured_fraction_theta_max 0.997
_diffrn_measurement_device_type 'Bruker PLATFORM diffractometer/SMART 1000 CCD area detector'
_diffrn_measurement_method '\w scans'
_diffrn_radiation_monochromator graphite
_diffrn_radiation_source 'fine-focus sealed tube'
_diffrn_radiation_type MoK\a
_diffrn_radiation_wavelength 0.71073
_diffrn_reflns_av_R_equivalents 0.0379
_diffrn_reflns_av_sigmaI/netI 0.0453
_diffrn_reflns_limit_h_max 24
_diffrn_reflns_limit_h_min -28
_diffrn_reflns_limit_k_max 22
_diffrn_reflns_limit_k_min -22
_diffrn_reflns_limit_l_max 20
_diffrn_reflns_limit_l_min -17
_diffrn_reflns_number 37568
_diffrn_reflns_theta_full 26.39
_diffrn_reflns_theta_max 26.39
_diffrn_reflns_theta_min 0.92
_diffrn_standards_decay_% 0
_diffrn_standards_interval_time 0
_diffrn_standards_number 0
_exptl_absorpt_coefficient_mu 1.882
_exptl_absorpt_correction_T_max 0.5506
_exptl_absorpt_correction_T_min 0.4781
_exptl_absorpt_correction_type multi-scan
_exptl_absorpt_process_details 'SADABS (Sheldrick, 1996)'
_exptl_crystal_colour colorless
_exptl_crystal_density_diffrn 1.499
_exptl_crystal_description fragment
_exptl_crystal_F_000 2988
_exptl_crystal_size_max 0.46
_exptl_crystal_size_mid 0.40
_exptl_crystal_size_min 0.36
_refine_diff_density_max 1.702
_refine_diff_density_min -0.735
_refine_diff_density_rms 0.118
_refine_ls_extinction_method none
_refine_ls_goodness_of_fit_ref 1.033
_refine_ls_hydrogen_treatment constr
_refine_ls_matrix_type full
_refine_ls_number_parameters 599
_refine_ls_number_reflns 13481
_refine_ls_number_restraints 0
_refine_ls_restrained_S_all 1.033
_refine_ls_R_factor_all 0.1270
_refine_ls_R_factor_gt 0.0811
_refine_ls_shift/su_max 0.001
_refine_ls_shift/su_mean 0.000
_refine_ls_structure_factor_coef Fsqd
_refine_ls_weighting_details 'calc w=1/[\s^2^(Fo^2^)+(0.1290P)^2^+14.6357P] where P=(Fo^2^+2Fc^2^)/3'
_refine_ls_weighting_scheme calc
_refine_ls_wR_factor_gt 0.2193
_refine_ls_wR_factor_ref 0.2518
_reflns_number_gt 8216
_reflns_number_total 13481
_reflns_threshold_expression I>2\s(I)
_cod_data_source_file ja0452121si20041007_081423_8.cif
_cod_data_source_block dal0371
_cod_original_sg_symbol_H-M 'P 21/c'
_cod_database_code 4113349

loop_
_symmetry_equiv_pos_as_xyz
'x, y, z'
'-x, y+1/2, -z+1/2'
'-x, -y, -z'
'x, -y-1/2, z-1/2'

loop_
_atom_site_label
_atom_site_type_symbol
_atom_site_fract_x
_atom_site_fract_y
_atom_site_fract_z
_atom_site_U_iso_or_equiv
_atom_site_adp_type
_atom_site_occupancy
_atom_site_symmetry_multiplicity
_atom_site_calc_flag
_atom_site_refinement_flags
_atom_site_disorder_assembly
_atom_site_disorder_group
P1 P 0.67403(10) 0.17363(11) 0.36700(15) 0.0755(6) Uani 1 1 d . A .
P2 P 0.72319(7) 0.06680(9) 0.39763(11) 0.0495(4) Uani 1 1 d . . .
P3 P 0.62111(8) -0.16601(9) 0.10114(12) 0.0555(4) Uani 1 1 d . . .
P4 P 0.68710(10) -0.16952(12) 0.02857(13) 0.0683(5) Uani 1 1 d . B .
C1 C 0.6956(3) -0.0009(3) 0.3147(4) 0.0476(14) Uani 1 1 d . A .
C2 C 0.6494(3) -0.0499(3) 0.3173(4) 0.0501(15) Uani 1 1 d . . .
H2 H 0.6332 -0.0492 0.3632 0.060 Uiso 1 1 calc R A .
C3 C 0.6270(3) -0.0999(4) 0.2526(4) 0.0546(16) Uani 1 1 d . A .
H3 H 0.5961 -0.1345 0.2549 0.065 Uiso 1 1 calc R . .
C4 C 0.6494(3) -0.0995(3) 0.1846(4) 0.0507(15) Uani 1 1 d . A .
C5 C 0.6939(3) -0.0479(4) 0.1809(4) 0.0559(16) Uani 1 1 d . . .
H5 H 0.7085 -0.0460 0.1335 0.067 Uiso 1 1 calc R B .
C6 C 0.7166(3) 0.0008(4) 0.2469(4) 0.0561(16) Uani 1 1 d . A .
H6 H 0.7473 0.0358 0.2449 0.067 Uiso 1 1 calc R . .
C11 C 0.6720(5) 0.1795(5) 0.2575(6) 0.091(3) Uani 1 1 d . . .
H11A H 0.6509 0.2256 0.2331 0.109 Uiso 1 1 calc R A .
H11B H 0.6503 0.1359 0.2274 0.109 Uiso 1 1 calc R . .
H11C H 0.7135 0.1802 0.2532 0.109 Uiso 1 1 calc R . .
C12 C 0.5985(4) 0.1382(6) 0.3576(6) 0.091(3) Uani 1 1 d . . .
H12A H 0.5692 0.1796 0.3435 0.109 Uiso 1 1 calc R A .
H12B H 0.5977 0.1158 0.4106 0.109 Uiso 1 1 calc R . .
H12C H 0.5877 0.1001 0.3138 0.109 Uiso 1 1 calc R . .
C21 C 0.8035(3) 0.0812(4) 0.4150(4) 0.0515(15) Uani 1 1 d . A .
C22 C 0.8397(3) 0.0224(4) 0.4039(5) 0.0653(19) Uani 1 1 d . . .
H22 H 0.8215 -0.0237 0.3814 0.078 Uiso 1 1 calc R A .
C23 C 0.9018(4) 0.0303(5) 0.4253(5) 0.079(2) Uani 1 1 d . A .
H23 H 0.9267 -0.0097 0.4171 0.095 Uiso 1 1 calc R . .
C24 C 0.9269(4) 0.0968(6) 0.4584(6) 0.086(3) Uani 1 1 d . . .
H24 H 0.9698 0.1019 0.4750 0.103 Uiso 1 1 calc R A .
C25 C 0.8926(4) 0.1560(5) 0.4685(6) 0.084(3) Uani 1 1 d . A .
H25 H 0.9113 0.2022 0.4897 0.101 Uiso 1 1 calc R . .
C26 C 0.8292(4) 0.1482(5) 0.4474(5) 0.070(2) Uani 1 1 d . . .
H26 H 0.8046 0.1886 0.4553 0.084 Uiso 1 1 calc R A .
C31A C 0.7149(8) 0.0405(10) 0.4923(11) 0.047(5) Uiso 0.50 1 d P A 1
C32A C 0.7083(7) 0.0903(9) 0.5497(9) 0.053(3) Uiso 0.50 1 d P A 1
H32A H 0.7044 0.1421 0.5356 0.064 Uiso 0.50 1 calc PR A 1
C33A C 0.7071(7) 0.0686(9) 0.6289(9) 0.057(3) Uiso 0.50 1 d P A 1
H33A H 0.7015 0.1048 0.6675 0.069 Uiso 0.50 1 calc PR A 1
C34A C 0.7144(8) -0.0095(12) 0.6511(11) 0.058(4) Uiso 0.50 1 d P A 1
H34A H 0.7148 -0.0258 0.7051 0.070 Uiso 0.50 1 calc PR A 1
C35A C 0.7207(9) -0.0595(11) 0.5931(13) 0.068(5) Uiso 0.50 1 d P A 1
H35A H 0.7241 -0.1114 0.6063 0.082 Uiso 0.50 1 calc PR A 1
C36A C 0.7222(8) -0.0365(10) 0.5163(10) 0.052(4) Uiso 0.50 1 d P A 1
H36A H 0.7283 -0.0726 0.4779 0.063 Uiso 0.50 1 calc PR A 1
C31B C 0.7157(7) 0.0208(11) 0.4949(10) 0.044(5) Uiso 0.50 1 d P A 2
C32B C 0.6918(11) 0.0605(15) 0.5470(15) 0.103(7) Uiso 0.50 1 d P A 2
H32B H 0.6726 0.1076 0.5310 0.124 Uiso 0.50 1 calc PR A 2
C33B C 0.6972(10) 0.0270(16) 0.6302(15) 0.095(6) Uiso 0.50 1 d P A 2
H33B H 0.6863 0.0532 0.6730 0.114 Uiso 0.50 1 calc PR A 2
C34B C 0.7184(10) -0.0425(15) 0.6390(18) 0.094(7) Uiso 0.50 1 d P A 2
H34B H 0.7144 -0.0696 0.6858 0.112 Uiso 0.50 1 calc PR A 2
C35B C 0.7435(9) -0.0765(11) 0.5918(12) 0.074(5) Uiso 0.50 1 d P A 2
H35B H 0.7642 -0.1224 0.6097 0.088 Uiso 0.50 1 calc PR A 2
C36B C 0.7412(9) -0.0485(10) 0.5163(12) 0.067(5) Uiso 0.50 1 d P A 2
H36B H 0.7570 -0.0762 0.4789 0.080 Uiso 0.50 1 calc PR A 2
C41A C 0.5439(7) -0.1376(7) 0.0456(9) 0.037(3) Uiso 0.50 1 d P B 1
C42A C 0.4946(7) -0.1430(8) 0.0763(10) 0.047(3) Uiso 0.50 1 d P B 1
H42A H 0.5001 -0.1652 0.1294 0.057 Uiso 0.50 1 calc PR B 1
C43A C 0.4384(7) -0.1177(9) 0.0336(11) 0.059(4) Uiso 0.50 1 d P B 1
H43A H 0.4050 -0.1198 0.0560 0.070 Uiso 0.50 1 calc PR B 1
C44A C 0.4330(6) -0.0877(8) -0.0472(11) 0.049(3) Uiso 0.50 1 d P B 1
H44A H 0.3935 -0.0730 -0.0794 0.059 Uiso 0.50 1 calc PR B 1
C45A C 0.4792(10) -0.0780(9) -0.0836(11) 0.058(4) Uiso 0.50 1 d P B 1
H45A H 0.4735 -0.0552 -0.1365 0.069 Uiso 0.50 1 calc PR B 1
C46A C 0.5374(7) -0.1061(8) -0.0328(9) 0.046(3) Uiso 0.50 1 d P B 1
H46A H 0.5717 -0.1030 -0.0532 0.055 Uiso 0.50 1 calc PR B 1
C41B C 0.5548(7) -0.1300(8) 0.0251(11) 0.048(4) Uiso 0.50 1 d P B 2
C42B C 0.5028(9) -0.1359(10) 0.0505(12) 0.066(5) Uiso 0.50 1 d P B 2
H42B H 0.5055 -0.1596 0.1021 0.080 Uiso 0.50 1 calc PR B 2
C43B C 0.4463(8) -0.1081(10) 0.0030(14) 0.068(5) Uiso 0.50 1 d P B 2
H43B H 0.4102 -0.1110 0.0195 0.082 Uiso 0.50 1 calc PR B 2
C44B C 0.4493(11) -0.0750(10) -0.0728(12) 0.069(4) Uiso 0.50 1 d P B 2
H44B H 0.4122 -0.0575 -0.1096 0.083 Uiso 0.50 1 calc PR B 2
C45B C 0.4997(10) -0.0661(12) -0.0976(14) 0.087(6) Uiso 0.50 1 d P B 2
H45B H 0.4977 -0.0411 -0.1483 0.105 Uiso 0.50 1 calc PR B 2
C46B C 0.5546(9) -0.0943(10) -0.0474(11) 0.068(5) Uiso 0.50 1 d P B 2
H46B H 0.5909 -0.0890 -0.0629 0.082 Uiso 0.50 1 calc PR B 2
C51 C 0.6112(3) -0.2549(4) 0.1466(5) 0.0573(17) Uani 1 1 d . B .
C52 C 0.6503(3) -0.2758(4) 0.2228(5) 0.0635(18) Uani 1 1 d . . .
H52 H 0.6816 -0.2428 0.2521 0.076 Uiso 1 1 calc R B .
C53 C 0.6434(4) -0.3452(4) 0.2560(6) 0.075(2) Uani 1 1 d . B .
H53 H 0.6692 -0.3592 0.3090 0.090 Uiso 1 1 calc R . .
C54 C 0.5992(5) -0.3939(5) 0.2123(8) 0.093(3) Uani 1 1 d . . .
H54 H 0.5945 -0.4414 0.2354 0.111 Uiso 1 1 calc R B .
C55 C 0.5616(4) -0.3739(4) 0.1345(8) 0.092(3) Uani 1 1 d . B .
H55 H 0.5321 -0.4084 0.1036 0.110 Uiso 1 1 calc R . .
C56 C 0.5669(4) -0.3044(4) 0.1022(6) 0.073(2) Uani 1 1 d . . .
H56 H 0.5403 -0.2901 0.0496 0.088 Uiso 1 1 calc R B .
C61 C 0.6596(4) -0.2552(5) -0.0300(5) 0.085(3) Uani 1 1 d . . .
H61A H 0.6844 -0.2661 -0.0672 0.102 Uiso 1 1 calc R B .
H61B H 0.6172 -0.2484 -0.0630 0.102 Uiso 1 1 calc R . .
H61C H 0.6625 -0.2971 0.0087 0.102 Uiso 1 1 calc R . .
C62 C 0.7517(3) -0.2061(5) 0.1113(5) 0.072(2) Uani 1 1 d . . .
H62A H 0.7869 -0.2116 0.0900 0.087 Uiso 1 1 calc R B .
H62B H 0.7411 -0.2550 0.1297 0.087 Uiso 1 1 calc R . .
H62C H 0.7617 -0.1711 0.1583 0.087 Uiso 1 1 calc R . .
P5 P -0.01414(18) 0.1697(2) -0.1957(2) 0.1305(14) Uani 1 1 d . C .
P6 P -0.05885(10) 0.06352(12) -0.18123(15) 0.0754(6) Uani 1 1 d . . .
C7 C -0.0228(3) 0.0266(4) -0.0806(5) 0.0635(18) Uani 1 1 d . . .
C8 C -0.0262(4) -0.0502(4) -0.0645(6) 0.073(2) Uani 1 1 d . . .
H8 H -0.0436 -0.0842 -0.1085 0.087 Uiso 1 1 calc R C .
C9 C -0.0041(4) -0.0753(4) 0.0156(5) 0.074(2) Uani 1 1 d . . .
H9 H -0.0073 -0.1271 0.0271 0.089 Uiso 1 1 calc R . .
C71 C -0.0450(8) 0.1766(9) -0.3079(8) 0.165(7) Uani 1 1 d . . .
H71A H -0.0858 0.1986 -0.3218 0.198 Uiso 1 1 calc R C .
H71B H -0.0474 0.1264 -0.3325 0.198 Uiso 1 1 calc R . .
H71C H -0.0186 0.2085 -0.3299 0.198 Uiso 1 1 calc R . .
C72 C 0.0615(6) 0.1282(10) -0.1949(10) 0.176(8) Uani 1 1 d . . .
H72A H 0.0860 0.1195 -0.1373 0.212 Uiso 1 1 calc R C .
H72B H 0.0829 0.1630 -0.2219 0.212 Uiso 1 1 calc R . .
H72C H 0.0549 0.0804 -0.2251 0.212 Uiso 1 1 calc R . .
C81 C -0.0585(4) -0.0068(6) -0.2560(5) 0.082(2) Uani 1 1 d . C .
C82 C -0.0076(5) -0.0520(7) -0.2474(7) 0.101(3) Uani 1 1 d . . .
H82 H 0.0273 -0.0451 -0.2010 0.121 Uiso 1 1 calc R C .
C83 C -0.0072(5) -0.1060(8) -0.3049(8) 0.120(4) Uani 1 1 d . C .
H83 H 0.0276 -0.1368 -0.2977 0.144 Uiso 1 1 calc R . .
C84 C -0.0588(7) -0.1165(8) -0.3756(7) 0.124(4) Uani 1 1 d . . .
H84 H -0.0599 -0.1543 -0.4158 0.149 Uiso 1 1 calc R C .
C85 C -0.1077(6) -0.0673(8) -0.3821(7) 0.109(3) Uani 1 1 d . C .
H85 H -0.1421 -0.0717 -0.4296 0.131 Uiso 1 1 calc R . .
C86 C -0.1088(4) -0.0151(6) -0.3260(6) 0.089(3) Uani 1 1 d . . .
H86 H -0.1433 0.0162 -0.3334 0.106 Uiso 1 1 calc R C .
C91A C -0.1326(4) 0.0886(6) -0.1844(7) 0.0916(14) Uiso 0.60 1 d PG C 1
C92A C -0.1513(4) 0.1631(5) -0.1949(7) 0.0916(14) Uiso 0.60 1 d PG C 1
H92A H -0.1270 0.1993 -0.2118 0.110 Uiso 0.60 1 calc PR C 1
C93A C -0.2054(5) 0.1846(4) -0.1805(7) 0.0916(14) Uiso 0.60 1 d PG C 1
H93A H -0.2181 0.2355 -0.1877 0.110 Uiso 0.60 1 calc PR C 1
C94A C -0.2409(4) 0.1316(6) -0.1557(7) 0.0916(14) Uiso 0.60 1 d PG C 1
H94A H -0.2779 0.1463 -0.1459 0.110 Uiso 0.60 1 calc PR C 1
C95A C -0.2223(4) 0.0571(5) -0.1452(7) 0.0916(14) Uiso 0.60 1 d PG C 1
H95A H -0.2466 0.0209 -0.1282 0.110 Uiso 0.60 1 calc PR C 1
C96A C -0.1682(5) 0.0356(4) -0.1595(7) 0.0916(14) Uiso 0.60 1 d PG C 1
H96A H -0.1555 -0.0153 -0.1523 0.110 Uiso 0.60 1 calc PR C 1
C91B C -0.13989(2) 0.07834(7) -0.17215(5) 0.0916(14) Uiso 0.40 1 d PG C 2
C92B C -0.16963(2) 0.14696(7) -0.18938(5) 0.0916(14) Uiso 0.40 1 d PG C 2
H92B H -0.1510 0.1877 -0.2090 0.110 Uiso 0.40 1 calc PR C 2
C93B C -0.22662(2) 0.15594(7) -0.17782(6) 0.0916(14) Uiso 0.40 1 d PG C 2
H93B H -0.2469 0.2028 -0.1896 0.110 Uiso 0.40 1 calc PR C 2
C94B C -0.25386(2) 0.09631(7) -0.14904(6) 0.0916(14) Uiso 0.40 1 d PG C 2
H94B H -0.2928 0.1025 -0.1411 0.110 Uiso 0.40 1 calc PR C 2
C95B C -0.22412(2) 0.02769(7) -0.13182(6) 0.0916(14) Uiso 0.40 1 d PG C 2
H95B H -0.2427 -0.0131 -0.1121 0.110 Uiso 0.40 1 calc PR C 2
C96B C -0.16713(2) 0.01870(7) -0.14337(6) 0.0916(14) Uiso 0.40 1 d PG C 2
H96B H -0.1468 -0.0282 -0.1316 0.110 Uiso 0.40 1 calc PR C 2
Ga1 Ga 0.14840(2) 0.23495(4) 0.11913(4) 0.0603(2) Uani 1 1 d G . .
Cl1 Cl 0.21381(2) 0.32599(4) 0.13998(4) 0.0912(7) Uani 1 1 d G D .
Cl2 Cl 0.05824(2) 0.27250(5) 0.06044(4) 0.1351(13) Uani 1 1 d G D .
Cl3A Cl 0.1563(9) 0.1776(12) 0.2321(11) 0.128(6) Uani 0.50 1 d P D 1
Cl4A Cl 0.1587(8) 0.1640(9) 0.0252(11) 0.199(8) Uani 0.50 1 d P D 1
Cl3B Cl 0.1423(9) 0.1868(12) 0.2324(10) 0.094(4) Uani 0.50 1 d P D 2
Cl4B Cl 0.1788(6) 0.1490(5) 0.0500(9) 0.111(4) Uani 0.50 1 d P D 2
Ga2 Ga 0.81467(3) 0.12001(5) 0.10347(4) 0.0745(3) Uani 1 1 d G . .
Cl5 Cl 0.84077(2) 0.14778(5) 0.23479(4) 0.1217(11) Uani 1 1 d G E .
Cl6 Cl 0.88383(3) 0.15517(6) 0.05038(5) 0.1096(9) Uani 1 1 d G E .
Cl7A Cl 0.8302(5) -0.0025(6) 0.1277(10) 0.182(7) Uani 0.50 1 d P E 1
Cl8A Cl 0.7230(5) 0.1253(14) 0.0490(11) 0.310(14) Uani 0.50 1 d P E 1
Cl7B Cl 0.7989(6) 0.0047(6) 0.0791(7) 0.163(6) Uani 0.50 1 d P E 2
Cl8B Cl 0.7334(4) 0.1805(6) 0.0478(5) 0.142(4) Uani 0.50 1 d P E 2
Ga3 Ga 0.53469(2) 0.14966(3) 0.66252(3) 0.0635(2) Uani 1 1 d G . .
Cl9 Cl 0.48468(2) 0.23801(4) 0.70360(3) 0.0714(5) Uani 1 1 d G . .
Cl10 Cl 0.58287(2) 0.19818(3) 0.58193(3) 0.0849(6) Uani 1 1 d G . .
Cl11 Cl 0.59682(3) 0.10235(4) 0.77276(3) 0.1083(9) Uani 1 1 d G . .
Cl12 Cl 0.47320(2) 0.06485(3) 0.59358(3) 0.0895(7) Uani 1 1 d G . .

loop_
_atom_site_aniso_label
_atom_site_aniso_U_11
_atom_site_aniso_U_22
_atom_site_aniso_U_33
_atom_site_aniso_U_23
_atom_site_aniso_U_13
_atom_site_aniso_U_12
P1 0.0746(13) 0.0525(10) 0.0858(15) -0.0063(10) 0.0022(11) 0.0105(9)
P2 0.0460(9) 0.0444(8) 0.0546(10) -0.0028(7) 0.0091(7) -0.0026(7)
P3 0.0497(9) 0.0454(9) 0.0612(11) -0.0059(7) 0.0001(8) 0.0028(7)
P4 0.0750(13) 0.0669(12) 0.0585(11) 0.0004(9) 0.0123(9) 0.0069(10)
C1 0.044(3) 0.040(3) 0.056(4) -0.001(3) 0.010(3) -0.001(2)
C2 0.039(3) 0.050(3) 0.058(4) -0.006(3) 0.010(3) -0.002(3)
C3 0.041(3) 0.049(3) 0.072(5) 0.004(3) 0.014(3) -0.006(3)
C4 0.045(3) 0.044(3) 0.055(4) -0.004(3) 0.001(3) 0.002(3)
C5 0.059(4) 0.052(4) 0.055(4) -0.002(3) 0.012(3) -0.005(3)
C6 0.055(4) 0.052(4) 0.059(4) 0.001(3) 0.014(3) -0.014(3)
C11 0.095(7) 0.076(5) 0.091(6) 0.023(5) 0.009(5) 0.001(5)
C12 0.086(6) 0.095(6) 0.090(6) 0.014(5) 0.021(5) 0.033(5)
C21 0.049(4) 0.057(4) 0.047(4) -0.002(3) 0.012(3) -0.013(3)
C22 0.049(4) 0.065(4) 0.080(5) -0.004(4) 0.014(3) -0.011(3)
C23 0.055(5) 0.099(6) 0.085(6) -0.005(5) 0.023(4) -0.004(4)
C24 0.053(5) 0.118(8) 0.083(6) -0.007(5) 0.014(4) -0.024(5)
C25 0.074(6) 0.079(6) 0.093(6) -0.022(5) 0.016(5) -0.032(5)
C26 0.065(5) 0.075(5) 0.064(5) -0.012(4) 0.009(4) -0.014(4)
C51 0.054(4) 0.043(3) 0.075(5) -0.005(3) 0.020(3) 0.005(3)
C52 0.066(5) 0.048(4) 0.072(5) -0.003(3) 0.014(4) 0.005(3)
C53 0.081(6) 0.057(4) 0.093(6) 0.008(4) 0.035(5) 0.019(4)
C54 0.104(7) 0.045(4) 0.150(10) 0.008(5) 0.067(7) 0.010(5)
C55 0.080(6) 0.042(4) 0.158(10) -0.016(5) 0.043(6) -0.009(4)
C56 0.063(5) 0.052(4) 0.103(6) -0.018(4) 0.020(4) -0.001(3)
C61 0.096(6) 0.077(5) 0.072(5) -0.017(4) 0.007(5) 0.014(5)
C62 0.060(4) 0.087(5) 0.069(5) -0.004(4) 0.016(4) 0.010(4)
P5 0.151(3) 0.113(2) 0.101(2) 0.0394(18) -0.004(2) -0.053(2)
P6 0.0612(12) 0.0645(12) 0.0885(15) 0.0166(11) 0.0028(10) -0.0039(9)
C7 0.048(4) 0.054(4) 0.084(5) 0.009(4) 0.013(3) -0.003(3)
C8 0.067(5) 0.053(4) 0.095(6) 0.003(4) 0.018(4) 0.001(3)
C9 0.075(5) 0.048(4) 0.091(6) 0.009(4) 0.013(4) -0.003(4)
C71 0.201(16) 0.181(14) 0.105(10) 0.042(9) 0.032(10) -0.055(12)
C72 0.112(10) 0.219(17) 0.170(14) 0.088(12) -0.003(9) -0.065(11)
C81 0.052(4) 0.114(7) 0.080(6) 0.033(5) 0.019(4) 0.009(4)
C82 0.077(6) 0.148(10) 0.081(6) -0.010(6) 0.031(5) -0.006(6)
C83 0.093(8) 0.173(12) 0.111(9) -0.002(9) 0.056(7) 0.015(8)
C84 0.148(12) 0.149(11) 0.091(8) -0.022(7) 0.061(8) -0.029(9)
C85 0.104(8) 0.153(11) 0.074(7) 0.002(7) 0.029(6) -0.001(8)
C86 0.086(6) 0.101(7) 0.071(6) 0.005(5) 0.010(5) -0.008(5)
Ga1 0.0537(5) 0.0601(5) 0.0641(5) 0.0023(4) 0.0124(4) -0.0090(3)
Cl1 0.0805(14) 0.0559(11) 0.1257(19) 0.0049(11) 0.0118(13) -0.0193(10)
Cl2 0.0749(16) 0.133(2) 0.170(3) 0.055(2) -0.0075(17) 0.0097(15)
Cl3A 0.173(13) 0.085(6) 0.077(8) 0.031(6) -0.041(7) -0.043(8)
Cl4A 0.281(18) 0.215(15) 0.154(10) -0.105(11) 0.145(13) -0.163(12)
Cl3B 0.119(7) 0.102(8) 0.065(7) 0.003(5) 0.030(6) -0.041(6)
Cl4B 0.133(6) 0.060(3) 0.177(11) -0.027(4) 0.103(7) -0.002(4)
Ga2 0.0665(5) 0.0825(6) 0.0804(6) 0.0009(5) 0.0304(5) -0.0024(4)
Cl5 0.106(2) 0.185(3) 0.0782(16) -0.0073(18) 0.0320(14) -0.035(2)
Cl6 0.0999(18) 0.140(2) 0.1037(19) 0.0109(17) 0.0529(15) -0.0165(16)
Cl7A 0.120(7) 0.067(4) 0.39(2) -0.037(9) 0.113(9) -0.008(4)
Cl8A 0.062(4) 0.63(4) 0.221(12) 0.194(19) 0.024(5) -0.019(12)
Cl7B 0.270(15) 0.088(6) 0.184(9) -0.045(6) 0.149(10) -0.080(9)
Cl8B 0.083(5) 0.250(10) 0.095(4) 0.041(6) 0.028(4) 0.080(6)
Ga3 0.0512(4) 0.0522(4) 0.0862(6) -0.0086(4) 0.0187(4) 0.0009(3)
Cl9 0.0648(11) 0.0541(10) 0.0977(14) -0.0131(9) 0.0271(10) 0.0025(8)
Cl10 0.0738(13) 0.0817(13) 0.1075(17) -0.0109(12) 0.0395(12) -0.0116(10)
Cl11 0.1031(19) 0.1079(19) 0.1004(18) 0.0041(15) 0.0084(14) 0.0343(15)
Cl12 0.0727(13) 0.0711(12) 0.132(2) -0.0325(12) 0.0410(13) -0.0205(10)

loop_
_atom_type_symbol
_atom_type_description
_atom_type_scat_dispersion_real
_atom_type_scat_dispersion_imag
_atom_type_scat_source
C C 0.0033 0.0016 'International Tables Vol C Tables 4.2.6.8 and 6.1.1.4'
H H 0.0000 0.0000 'International Tables Vol C Tables 4.2.6.8 and 6.1.1.4'
P P 0.1023 0.0942 'International Tables Vol C Tables 4.2.6.8 and 6.1.1.4'
Cl Cl 0.1484 0.1585 'International Tables Vol C Tables 4.2.6.8 and 6.1.1.4'
Ga Ga 0.2307 1.6083 'International Tables Vol C Tables 4.2.6.8 and 6.1.1.4'

loop_
_geom_angle_atom_site_label_1
_geom_angle_atom_site_label_2
_geom_angle_atom_site_label_3
_geom_angle
_geom_angle_site_symmetry_1
_geom_angle_site_symmetry_3
C12 P1 C11 100.9(5) . .
C12 P1 P2 97.7(3) . .
C11 P1 P2 98.4(3) . .
C31A P2 C21 105.8(6) . .
C31A P2 C1 114.9(6) . .
C21 P2 C1 109.4(3) . .
C21 P2 C31B 105.7(5) . .
C1 P2 C31B 106.1(6) . .
C31A P2 P1 105.4(6) . .
C21 P2 P1 110.4(2) . .
C1 P2 P1 110.8(2) . .
C31B P2 P1 114.2(6) . .
C41B P3 C51 115.4(6) . .
C41B P3 C4 110.9(5) . .
C51 P3 C4 108.0(3) . .
C51 P3 C41A 103.7(5) . .
C4 P3 C41A 107.0(5) . .
C41B P3 P4 101.3(6) . .
C51 P3 P4 113.7(2) . .
C4 P3 P4 107.3(2) . .
C41A P3 P4 116.8(5) . .
C61 P4 C62 100.9(4) . .
C61 P4 P3 97.7(3) . .
C62 P4 P3 97.4(3) . .
C6 C1 C2 120.2(6) . .
C6 C1 P2 119.8(5) . .
C2 C1 P2 119.7(5) . .
C3 C2 C1 119.7(6) . .
C2 C3 C4 120.1(6) . .
C3 C4 C5 119.8(6) . .
C3 C4 P3 120.0(5) . .
C5 C4 P3 120.1(5) . .
C6 C5 C4 119.3(6) . .
C1 C6 C5 120.8(6) . .
C26 C21 C22 120.3(7) . .
C26 C21 P2 119.4(6) . .
C22 C21 P2 120.0(5) . .
C23 C22 C21 120.5(7) . .
C24 C23 C22 118.7(9) . .
C25 C24 C23 122.2(8) . .
C24 C25 C26 119.4(8) . .
C21 C26 C25 118.9(8) . .
C32A C31A C36A 117.3(16) . .
C32A C31A P2 123.1(14) . .
C36A C31A P2 119.2(13) . .
C31A C32A C33A 122.5(15) . .
C32A C33A C34A 118.9(14) . .
C35A C34A C33A 118.4(16) . .
C34A C35A C36A 121.3(18) . .
C35A C36A C31A 121.5(17) . .
C32B C31B C36B 122(2) . .
C32B C31B P2 119.2(17) . .
C36B C31B P2 118.7(13) . .
C31B C32B C33B 117(2) . .
C34B C33B C32B 114(2) . .
C35B C34B C33B 127(3) . .
C34B C35B C36B 121(2) . .
C35B C36B C31B 118.4(19) . .
C42A C41A C46A 120.3(14) . .
C42A C41A P3 125.1(11) . .
C46A C41A P3 114.5(12) . .
C43A C42A C41A 122.7(16) . .
C42A C43A C44A 115.5(17) . .
C45A C44A C43A 126.9(15) . .
C44A C45A C46A 113.2(15) . .
C41A C46A C45A 121.3(15) . .
C46B C41B C42B 121.9(17) . .
C46B C41B P3 125.3(13) . .
C42B C41B P3 112.6(14) . .
C41B C42B C43B 122.6(19) . .
C42B C43B C44B 112.1(19) . .
C45B C44B C43B 127(2) . .
C44B C45B C46B 119(2) . .
C41B C46B C45B 118(2) . .
C52 C51 C56 120.2(7) . .
C52 C51 P3 120.1(5) . .
C56 C51 P3 119.5(6) . .
C53 C52 C51 119.5(7) . .
C54 C53 C52 120.2(9) . .
C53 C54 C55 120.2(8) . .
C56 C55 C54 120.1(8) . .
C55 C56 C51 119.7(9) . .
C71 P5 C72 96.6(8) . .
C71 P5 P6 96.8(5) . .
C72 P5 P6 97.0(5) . .
C91A P6 C81 111.3(5) . .
C91A P6 C7 107.7(5) . .
C81 P6 C7 108.4(4) . .
C81 P6 C91B 110.8(3) . .
C7 P6 C91B 99.7(3) . .
C91A P6 P5 105.0(4) . .
C81 P6 P5 115.5(3) . .
C7 P6 P5 108.6(3) . .
C91B P6 P5 112.59(17) . .
C9 C7 C8 119.6(7) 3 .
C9 C7 P6 119.6(5) 3 .
C8 C7 P6 120.5(6) . .
C9 C8 C7 118.9(8) . .
C8 C9 C7 121.5(7) . 3
C82 C81 C86 119.4(10) . .
C82 C81 P6 120.7(7) . .
C86 C81 P6 119.8(7) . .
C83 C82 C81 120.8(10) . .
C82 C83 C84 120.5(12) . .
C85 C84 C83 115.9(12) . .
C86 C85 C84 124.1(11) . .
C85 C86 C81 119.3(10) . .
C92A C91A C96A 120.0 . .
C92A C91A P6 120.7(6) . .
C96A C91A P6 118.1(6) . .
C91A C92A C93A 120.0 . .
C94A C93A C92A 120.0 . .
C93A C94A C95A 120.0 . .
C96A C95A C94A 120.0 . .
C95A C96A C91A 120.0 . .
C92B C91B C96B 120.0 . .
C92B C91B P6 122.13(7) . .
C96B C91B P6 117.79(7) . .
C93B C92B C91B 120.0 . .
C92B C93B C94B 120.0 . .
C93B C94B C95B 120.0 . .
C94B C95B C96B 120.0 . .
C95B C96B C91B 120.0 . .
Cl4A Ga1 Cl3A 112.7(8) . .
Cl4A Ga1 Cl2 98.6(5) . .
Cl3A Ga1 Cl2 112.7(6) . .
Cl3B Ga1 Cl2 103.4(5) . .
Cl3B Ga1 Cl4B 108.1(7) . .
Cl2 Ga1 Cl4B 113.5(4) . .
Cl4A Ga1 Cl1 110.4(4) . .
Cl3A Ga1 Cl1 109.9(6) . .
Cl3B Ga1 Cl1 112.3(6) . .
Cl2 Ga1 Cl1 112.1 . .
Cl4B Ga1 Cl1 107.4(3) . .
Cl7B Ga2 Cl8B 109.3(5) . .
Cl8A Ga2 Cl6 126.8(4) . .
Cl7B Ga2 Cl6 108.2(3) . .
Cl8B Ga2 Cl6 109.6(3) . .
Cl8A Ga2 Cl5 112.9(6) . .
Cl7B Ga2 Cl5 113.7(3) . .
Cl8B Ga2 Cl5 106.2(3) . .
Cl6 Ga2 Cl5 109.8 . .
Cl8A Ga2 Cl7A 102.5(7) . .
Cl6 Ga2 Cl7A 105.3(3) . .
Cl5 Ga2 Cl7A 93.2(4) . .
Cl11 Ga3 Cl12 110.8 . .
Cl11 Ga3 Cl10 111.2 . .
Cl12 Ga3 Cl10 108.6 . .
Cl11 Ga3 Cl9 106.9 . .
Cl12 Ga3 Cl9 110.5 . .
Cl10 Ga3 Cl9 108.9 . .

loop_
_geom_bond_atom_site_label_1
_geom_bond_atom_site_label_2
_geom_bond_distance
_geom_bond_site_symmetry_2
P1 C12 1.813(10) .
P1 C11 1.830(10) .
P1 P2 2.198(3) .
P2 C31A 1.721(18) .
P2 C21 1.805(7) .
P2 C1 1.813(6) .
P2 C31B 1.880(18) .
P3 C41B 1.800(16) .
P3 C51 1.801(7) .
P3 C4 1.807(6) .
P3 C41A 1.822(14) .
P3 P4 2.208(3) .
P4 C61 1.827(8) .
P4 C62 1.834(8) .
C1 C6 1.361(9) .
C1 C2 1.386(9) .
C2 C3 1.383(9) .
C3 C4 1.383(10) .
C4 C5 1.391(9) .
C5 C6 1.386(9) .
C21 C26 1.372(10) .
C21 C22 1.383(10) .
C22 C23 1.377(10) .
C23 C24 1.364(13) .
C24 C25 1.356(13) .
C25 C26 1.405(11) .
C31A C32A 1.35(2) .
C31A C36A 1.43(2) .
C32A C33A 1.39(2) .
C33A C34A 1.44(3) .
C34A C35A 1.36(3) .
C35A C36A 1.36(3) .
C31B C32B 1.36(3) .
C31B C36B 1.37(3) .
C32B C33B 1.49(3) .
C33B C34B 1.32(3) .
C34B C35B 1.26(3) .
C35B C36B 1.35(3) .
C41A C42A 1.38(2) .
C41A C46A 1.40(2) .
C42A C43A 1.36(2) .
C43A C44A 1.43(2) .
C44A C45A 1.38(3) .
C45A C46A 1.45(2) .
C41B C46B 1.37(3) .
C41B C42B 1.39(3) .
C42B C43B 1.40(3) .
C43B C44B 1.42(3) .
C44B C45B 1.35(3) .
C45B C46B 1.39(3) .
C51 C52 1.384(10) .
C51 C56 1.391(10) .
C52 C53 1.384(10) .
C53 C54 1.375(13) .
C54 C55 1.389(14) .
C55 C56 1.371(12) .
P5 C71 1.815(13) .
P5 C72 1.889(17) .
P5 P6 2.201(4) .
P6 C91A 1.743(8) .
P6 C81 1.775(11) .
P6 C7 1.779(8) .
P6 C91B 1.933(2) .
C7 C9 1.391(11) 3
C7 C8 1.401(10) .
C8 C9 1.368(11) .
C9 C7 1.391(11) 3
C81 C82 1.395(14) .
C81 C86 1.397(12) .
C82 C83 1.364(16) .
C83 C84 1.426(16) .
C84 C85 1.405(17) .
C85 C86 1.330(15) .
C91A C92A 1.3900 .
C91A C96A 1.3900 .
C92A C93A 1.3900 .
C93A C94A 1.3900 .
C94A C95A 1.3900 .
C95A C96A 1.3900 .
C91B C92B 1.3900 .
C91B C96B 1.3900 .
C92B C93B 1.3900 .
C93B C94B 1.3900 .
C94B C95B 1.3900 .
C95B C96B 1.3900 .
Ga1 Cl4A 2.089(14) .
Ga1 Cl3A 2.117(17) .
Ga1 Cl3B 2.129(14) .
Ga1 Cl2 2.1299 .
Ga1 Cl4B 2.158(8) .
Ga1 Cl1 2.1713 .
Ga2 Cl8A 2.043(11) .
Ga2 Cl7B 2.106(10) .
Ga2 Cl8B 2.126(7) .
Ga2 Cl6 2.1324 .
Ga2 Cl5 2.1684 .
Ga2 Cl7A 2.231(11) .
Ga3 Cl11 2.1554 .
Ga3 Cl12 2.1620 .
Ga3 Cl10 2.1639 .
Ga3 Cl9 2.1775 .

loop_
_geom_torsion_atom_site_label_1
_geom_torsion_atom_site_label_2
_geom_torsion_atom_site_label_3
_geom_torsion_atom_site_label_4
_geom_torsion
_geom_torsion_site_symmetry_1
_geom_torsion_site_symmetry_4
C12 P1 P2 C31A -64.5(7) . .
C11 P1 P2 C31A -166.8(7) . .
C12 P1 P2 C21 -178.3(4) . .
C11 P1 P2 C21 79.4(4) . .
C12 P1 P2 C1 60.3(4) . .
C11 P1 P2 C1 -42.0(4) . .
C12 P1 P2 C31B -59.4(7) . .
C11 P1 P2 C31B -161.7(6) . .
C41B P3 P4 C61 -78.1(6) . .
C51 P3 P4 C61 46.3(4) . .
C4 P3 P4 C61 165.6(4) . .
C41A P3 P4 C61 -74.4(5) . .
C41B P3 P4 C62 179.8(6) . .
C51 P3 P4 C62 -55.8(4) . .
C4 P3 P4 C62 63.5(4) . .
C41A P3 P4 C62 -176.5(5) . .
C31A P2 C1 C6 -158.4(8) . .
C21 P2 C1 C6 -39.6(6) . .
C31B P2 C1 C6 -153.1(7) . .
P1 P2 C1 C6 82.4(5) . .
C31A P2 C1 C2 27.2(9) . .
C21 P2 C1 C2 146.0(5) . .
C31B P2 C1 C2 32.4(8) . .
P1 P2 C1 C2 -92.1(5) . .
C6 C1 C2 C3 3.4(9) . .
P2 C1 C2 C3 177.9(5) . .
C1 C2 C3 C4 -1.8(9) . .
C2 C3 C4 C5 -1.0(9) . .
C2 C3 C4 P3 178.8(5) . .
C41B P3 C4 C3 87.6(8) . .
C51 P3 C4 C3 -39.7(6) . .
C41A P3 C4 C3 71.4(7) . .
P4 P3 C4 C3 -162.6(5) . .
C41B P3 C4 C5 -92.6(8) . .
C51 P3 C4 C5 140.0(5) . .
C41A P3 C4 C5 -108.9(7) . .
P4 P3 C4 C5 17.2(6) . .
C3 C4 C5 C6 2.2(10) . .
P3 C4 C5 C6 -177.5(5) . .
C2 C1 C6 C5 -2.2(10) . .
P2 C1 C6 C5 -176.6(5) . .
C4 C5 C6 C1 -0.6(10) . .
C31A P2 C21 C26 -82.3(9) . .
C1 P2 C21 C26 153.4(6) . .
C31B P2 C21 C26 -92.7(8) . .
P1 P2 C21 C26 31.2(6) . .
C31A P2 C21 C22 91.0(9) . .
C1 P2 C21 C22 -33.3(7) . .
C31B P2 C21 C22 80.5(8) . .
P1 P2 C21 C22 -155.5(5) . .
C26 C21 C22 C23 0.1(12) . .
P2 C21 C22 C23 -173.1(6) . .
C21 C22 C23 C24 0.8(13) . .
C22 C23 C24 C25 -2.1(14) . .
C23 C24 C25 C26 2.5(15) . .
C22 C21 C26 C25 0.3(11) . .
P2 C21 C26 C25 173.6(6) . .
C24 C25 C26 C21 -1.6(13) . .
C21 P2 C31A C32A 87.5(15) . .
C1 P2 C31A C32A -151.7(13) . .
P1 P2 C31A C32A -29.5(16) . .
C21 P2 C31A C36A -85.0(14) . .
C1 P2 C31A C36A 35.8(15) . .
P1 P2 C31A C36A 158.0(12) . .
C36A C31A C32A C33A -1(2) . .
P2 C31A C32A C33A -174.2(12) . .
C31A C32A C33A C34A 1(2) . .
C32A C33A C34A C35A -2(2) . .
C33A C34A C35A C36A 2(3) . .
C34A C35A C36A C31A -2(3) . .
C32A C31A C36A C35A 2(3) . .
P2 C31A C36A C35A 175.0(14) . .
C21 P2 C31B C32B 109.2(16) . .
C1 P2 C31B C32B -134.6(16) . .
P1 P2 C31B C32B -12.3(18) . .
C21 P2 C31B C36B -62.8(15) . .
C1 P2 C31B C36B 53.3(15) . .
P1 P2 C31B C36B 175.7(13) . .
C36B C31B C32B C33B 3(3) . .
P2 C31B C32B C33B -169.1(16) . .
C31B C32B C33B C34B -8(3) . .
C32B C33B C34B C35B 13(4) . .
C33B C34B C35B C36B -12(4) . .
C34B C35B C36B C31B 6(3) . .
C32B C31B C36B C35B -1(3) . .
P2 C31B C36B C35B 170.5(14) . .
C51 P3 C41A C42A 43.7(12) . .
C4 P3 C41A C42A -70.3(12) . .
P4 P3 C41A C42A 169.5(10) . .
C51 P3 C41A C46A -138.5(9) . .
C4 P3 C41A C46A 107.5(10) . .
P4 P3 C41A C46A -12.6(11) . .
C46A C41A C42A C43A -1(2) . .
P3 C41A C42A C43A 176.9(11) . .
C41A C42A C43A C44A 2(2) . .
C42A C43A C44A C45A -4(2) . .
C43A C44A C45A C46A 4(2) . .
C42A C41A C46A C45A 0(2) . .
P3 C41A C46A C45A -177.6(11) . .
C44A C45A C46A C41A -1.5(19) . .
C51 P3 C41B C46B -140.4(13) . .
C4 P3 C41B C46B 96.4(14) . .
P4 P3 C41B C46B -17.2(14) . .
C51 P3 C41B C42B 45.2(13) . .
C4 P3 C41B C42B -78.0(12) . .
P4 P3 C41B C42B 168.4(11) . .
C46B C41B C42B C43B 2(3) . .
P3 C41B C42B C43B 176.8(14) . .
C41B C42B C43B C44B 1(2) . .
C42B C43B C44B C45B -3(3) . .
C43B C44B C45B C46B 3(3) . .
C42B C41B C46B C45B -3(3) . .
P3 C41B C46B C45B -176.5(14) . .
C44B C45B C46B C41B 0(3) . .
C41B P3 C51 C52 -158.3(8) . .
C4 P3 C51 C52 -33.5(7) . .
C41A P3 C51 C52 -146.9(7) . .
P4 P3 C51 C52 85.3(6) . .
C41B P3 C51 C56 26.1(9) . .
C4 P3 C51 C56 150.9(6) . .
C41A P3 C51 C56 37.6(8) . .
P4 P3 C51 C56 -90.2(6) . .
C56 C51 C52 C53 -2.5(11) . .
P3 C51 C52 C53 -178.1(6) . .
C51 C52 C53 C54 2.1(12) . .
C52 C53 C54 C55 0.3(13) . .
C53 C54 C55 C56 -2.3(14) . .
C54 C55 C56 C51 1.8(13) . .
C52 C51 C56 C55 0.6(12) . .
P3 C51 C56 C55 176.2(6) . .
C71 P5 P6 C91A -80.2(7) . .
C72 P5 P6 C91A -177.8(6) . .
C71 P5 P6 C81 42.9(7) . .
C72 P5 P6 C81 -54.7(6) . .
C71 P5 P6 C7 164.8(7) . .
C72 P5 P6 C7 67.2(6) . .
C71 P5 P6 C91B -85.7(6) . .
C72 P5 P6 C91B 176.7(5) . .
C91A P6 C7 C9 -84.7(7) . 3
C81 P6 C7 C9 154.8(7) . 3
C91B P6 C7 C9 -89.4(6) . 3
P5 P6 C7 C9 28.6(7) . 3
C91A P6 C7 C8 89.5(8) . .
C81 P6 C7 C8 -31.0(8) . .
C91B P6 C7 C8 84.8(7) . .
P5 P6 C7 C8 -157.2(6) . .
C9 C7 C8 C9 1.6(13) 3 .
P6 C7 C8 C9 -172.6(6) . .
C7 C8 C9 C7 -1.6(13) . 3
C91A P6 C81 C82 -159.1(8) . .
C7 P6 C81 C82 -40.8(9) . .
C91B P6 C81 C82 -149.3(7) . .
P5 P6 C81 C82 81.3(8) . .
C91A P6 C81 C86 23.6(9) . .
C7 P6 C81 C86 141.8(7) . .
C91B P6 C81 C86 33.4(8) . .
P5 P6 C81 C86 -96.1(7) . .
C86 C81 C82 C83 -2.5(16) . .
P6 C81 C82 C83 -179.9(9) . .
C81 C82 C83 C84 1.0(18) . .
C82 C83 C84 C85 1.3(18) . .
C83 C84 C85 C86 -2.2(19) . .
C84 C85 C86 C81 0.7(18) . .
C82 C81 C86 C85 1.7(15) . .
P6 C81 C86 C85 179.1(8) . .
C81 P6 C91A C92A -125.3(6) . .
C7 P6 C91A C92A 116.0(6) . .
P5 P6 C91A C92A 0.4(7) . .
C81 P6 C91A C96A 67.5(7) . .
C7 P6 C91A C96A -51.2(6) . .
P5 P6 C91A C96A -166.8(5) . .
C96A C91A C92A C93A 0.0 . .
P6 C91A C92A C93A -167.0(8) . .
C91A C92A C93A C94A 0.0 . .
C92A C93A C94A C95A 0.0 . .
C93A C94A C95A C96A 0.0 . .
C94A C95A C96A C91A 0.0 . .
C92A C91A C96A C95A 0.0 . .
P6 C91A C96A C95A 167.3(8) . .
C81 P6 C91B C92B -119.3(3) . .
C7 P6 C91B C92B 126.6(2) . .
P5 P6 C91B C92B 11.68(17) . .
C81 P6 C91B C96B 63.9(3) . .
C7 P6 C91B C96B -50.1(3) . .
P5 P6 C91B C96B -165.06(11) . .
C96B C91B C92B C93B 0.0 . .
P6 C91B C92B C93B -176.68(9) . .
C91B C92B C93B C94B 0.0 . .
C92B C93B C94B C95B 0.0 . .
C93B C94B C95B C96B 0.0 . .
C94B C95B C96B C91B 0.0 . .
C92B C91B C96B C95B 0.0 . .
P6 C91B C96B C95B 176.82(8) . .
